data_1572142
loop_
_publ_author_name
'Gong, Jianye'
'Wang, Xiaopeng'
'Zhang, Weijing'
'Wu, Yifan'
'Li, Kai'
'Sha, Renmanduhu'
'Liu, Lingxiu'
'Li, Chunbin'
'Feng, Lina'
'Jiang, Guoyu'
'Wang, Jianguo'
'Tang, Ben Zhong'

_publ_section_title
;
 Sulfur oxidation states manipulate excited state electronic
 configurations for constructing highly efficient organic type I
 photosensitizers.
;
_journal_issue 32
_journal_name_full 'Chemical science'
_journal_page_first 13001
_journal_page_last 13010
_journal_paper_doi 10.1039/d4sc03039g
_journal_volume 15
_journal_year 2024
_chemical_formula_moiety 'C48 H34 N2 O S'
_chemical_formula_sum 'C48 H34 N2 O S'
_chemical_formula_weight 686.83
_space_group_crystal_system monoclinic
_space_group_IT_number 9
_space_group_name_Hall 'C -2yc'
_space_group_name_H-M_alt 'C 1 c 1'
_atom_sites_solution_hydrogens geom
_atom_sites_solution_primary dual
_audit_creation_date 2021-12-13
_audit_creation_method
;
Olex2 1.3
(compiled 2020.11.12 svn.r5f609507 for OlexSys, GUI svn.r6408)
;
_audit_update_record
;
2024-01-13 deposited with the CCDC.	2024-07-11 downloaded from the CCDC.
;
_cell_angle_alpha 90
_cell_angle_beta 104.757(12)
_cell_angle_gamma 90
_cell_formula_units_Z 4
_cell_length_a 14.3196(16)
_cell_length_b 17.8821(17)
_cell_length_c 14.0725(16)
_cell_measurement_reflns_used 1379
_cell_measurement_temperature 149.99(10)
_cell_measurement_theta_max 23.9300
_cell_measurement_theta_min 2.1150
_cell_volume 3484.6(7)
_computing_cell_refinement 'CrysAlisPro 1.171.38.43f (Rigaku OD, 2015)'
_computing_data_collection 'CrysAlisPro 1.171.38.43f (Rigaku OD, 2015)'
_computing_data_reduction 'CrysAlisPro 1.171.38.43f (Rigaku OD, 2015)'
_computing_molecular_graphics 'Olex2 1.3 (Dolomanov et al., 2009)'
_computing_publication_material 'Olex2 1.3 (Dolomanov et al., 2009)'
_computing_structure_refinement 'SHELXL 2018/3 (Sheldrick, 2015)'
_computing_structure_solution 'SHELXT 2018/2 (Sheldrick, 2018)'
_diffrn_ambient_environment N~2~
_diffrn_ambient_temperature 149.99(10)
_diffrn_detector 'CCD plate'
_diffrn_detector_area_resol_mean 5.2684
_diffrn_detector_type AtlasS2
_diffrn_measured_fraction_theta_full 1.000
_diffrn_measured_fraction_theta_max 1.000
_diffrn_measurement_details
;
List of Runs (angles in degrees, time in seconds):

  # Type    Start    End  Width  t~exp~   \w     \q     \k     \f   Frames
#--------------------------------------------------------------------------
  1  \w    -95.00  77.00   1.00   10.00    --  -11.35   0.00-120.00  172
  2  \w     67.00  93.00   1.00   10.00    --   11.90-178.00 120.00   26
;
_diffrn_measurement_device 'four-circle diffractometer'
_diffrn_measurement_device_type 'SuperNova, Dual, Cu at zero, AtlasS2'
_diffrn_measurement_method '\w scans'
_diffrn_orient_matrix_type 'CrysAlisPro convention (1999,Acta A55,543-557)'
_diffrn_orient_matrix_UB_11 0.0293340500
_diffrn_orient_matrix_UB_12 0.0310760500
_diffrn_orient_matrix_UB_13 -0.0044695000
_diffrn_orient_matrix_UB_21 -0.0049263500
_diffrn_orient_matrix_UB_22 0.0141003500
_diffrn_orient_matrix_UB_23 0.0456118000
_diffrn_orient_matrix_UB_31 0.0416922500
_diffrn_orient_matrix_UB_32 -0.0202186500
_diffrn_orient_matrix_UB_33 0.0248504000
_diffrn_radiation_monochromator mirror
_diffrn_radiation_probe x-ray
_diffrn_radiation_type 'Mo K\a'
_diffrn_radiation_wavelength 0.71073
_diffrn_reflns_av_R_equivalents 0.0515
_diffrn_reflns_av_unetI/netI 0.1002
_diffrn_reflns_Laue_measured_fraction_full 1.000
_diffrn_reflns_Laue_measured_fraction_max 1.000
_diffrn_reflns_limit_h_max 17
_diffrn_reflns_limit_h_min -17
_diffrn_reflns_limit_k_max 17
_diffrn_reflns_limit_k_min -21
_diffrn_reflns_limit_l_max 16
_diffrn_reflns_limit_l_min -14
_diffrn_reflns_number 7718
_diffrn_reflns_point_group_measured_fraction_full 0.790
_diffrn_reflns_point_group_measured_fraction_max 0.790
_diffrn_reflns_theta_full 25.000
_diffrn_reflns_theta_max 25.000
_diffrn_reflns_theta_min 2.140
_diffrn_source 'micro-focus sealed X-ray tube'
_diffrn_source_type 'SuperNova (Mo) X-ray Source'
_exptl_absorpt_coefficient_mu 0.135
_exptl_absorpt_correction_T_max 1.00000
_exptl_absorpt_correction_T_min 0.56161
_exptl_absorpt_correction_type multi-scan
_exptl_absorpt_process_details
;
CrysAlisPro 1.171.38.43f (Rigaku Oxford Diffraction, 2015)
Empirical absorption correction using spherical harmonics,
 implemented in SCALE3 ABSPACK scaling algorithm.
;
_exptl_crystal_colour yellow
_exptl_crystal_colour_primary yellow
_exptl_crystal_density_diffrn 1.309
_exptl_crystal_description block
_exptl_crystal_F_000 1440
_exptl_crystal_size_max 0.13
_exptl_crystal_size_mid 0.12
_exptl_crystal_size_min 0.11
_refine_diff_density_max 0.807
_refine_diff_density_min -0.736
_refine_diff_density_rms 0.063
_refine_ls_abs_structure_details
;
 Flack x determined using 816 quotients [(I+)-(I-)]/[(I+)+(I-)]
 (Parsons, Flack and Wagner, Acta Cryst. B69 (2013) 249-259).
;
_refine_ls_abs_structure_Flack 0.4(3)
_refine_ls_extinction_method none
_refine_ls_goodness_of_fit_ref 1.045
_refine_ls_hydrogen_treatment constr
_refine_ls_matrix_type full
_refine_ls_number_parameters 463
_refine_ls_number_reflns 4844
_refine_ls_number_restraints 437
_refine_ls_restrained_S_all 1.015
_refine_ls_R_factor_all 0.1179
_refine_ls_R_factor_gt 0.0708
_refine_ls_shift/su_max 0.007
_refine_ls_shift/su_mean 0.005
_refine_ls_structure_factor_coef Fsqd
_refine_ls_weighting_details 'w=1/[\s^2^(Fo^2^)+(0.0506P)^2^+7.5162P] where P=(Fo^2^+2Fc^2^)/3'
_refine_ls_weighting_scheme calc
_refine_ls_wR_factor_gt 0.1497
_refine_ls_wR_factor_ref 0.1829
_reflns_Friedel_coverage 0.578
_reflns_Friedel_fraction_full 0.580
_reflns_Friedel_fraction_max 0.580
_reflns_number_gt 3083
_reflns_number_total 4844
_reflns_threshold_expression 'I > 2\s(I)'
_cod_data_source_file d4sc03039g2.cif
_cod_data_source_block 2tpa
_cod_depositor_comments 'Adding full bibliography for 1572140--1572142.cif.'
_cod_database_code 1572142
_shelx_shelxl_version_number 2018/3
_shelx_space_group_comment
;
The symmetry employed for this shelxl refinement is uniquely defined
by the following loop, which should always be used as a source of
symmetry information in preference to the above space-group names.
They are only intended as comments.
;
_reflns_odcompleteness_completeness 99.95
_reflns_odcompleteness_iscentric 1
_reflns_odcompleteness_theta 26.32
_olex2_refinement_description
;
1. Fixed Uiso
 At 1.2 times of:
  All C(H) groups
2. Rigid bond restraints
 S1, O1
 with sigma for 1-2 distances of 0.01 and sigma for 1-3 distances of 0.01
3. Uiso/Uaniso restraints and constraints
S1 \\sim O1: within 2A with sigma of 0.0002 and sigma for terminal atoms of
0.0004 within 2A
Uanis(S1) = Uanis(O1)
4. Rigid body (RIGU) restrains
 C29, S1, O1, C22, C30, C21, C23, C25, C20, H23, C24, C26, C28, H29, C19, H20,
 H24, H26, C27, H28, C16, C31, C15, C17, C32, C36, C14, H15, H17, C18, H32, C33,
  C35, H36, C13, H14, H18, H33, C34, H35, N1, N2, C1, C7, C37, C43, C2, C6, C8,
 C11, C38, C42, C44, C48, H2, C3, C5, H6, H8, C9, H11, C12, H38, C39, C41, H42,
 H44, C45, C47, H48, H3, C4, H5, H9, C10, H12, H39, C40, H41, H45, C46, H47, H4,
  H10, H40, H46
 with sigma for 1-2 distances of 0.001 and sigma for 1-3 distances of 0.002
5.a Aromatic/amide H refined with riding coordinates:
 C2(H2), C3(H3), C4(H4), C5(H5), C6(H6), C8(H8), C9(H9), C10(H10), C11(H11),
 C12(H12), C14(H14), C15(H15), C17(H17), C18(H18), C20(H20), C23(H23), C24(H24),
  C26(H26), C28(H28), C29(H29), C32(H32), C33(H33), C35(H35), C36(H36),
 C38(H38), C39(H39), C40(H40), C41(H41), C42(H42), C44(H44), C45(H45), C46(H46),
  C47(H47), C48(H48)
;
_olex2_date_sample_data_collection 2021-12-13
_olex2_submission_special_instructions 'No special instructions were received'
_oxdiff_exptl_absorpt_empirical_details
;
Empirical correction (ABSPACK) includes:
- Absorption correction using spherical harmonics
- Frame scaling
;
_oxdiff_exptl_absorpt_empirical_full_max 3.469
_oxdiff_exptl_absorpt_empirical_full_min 0.552

loop_
_space_group_symop_operation_xyz
'x, y, z'
'x, -y, z+1/2'
'x+1/2, y+1/2, z'
'x+1/2, -y+1/2, z+1/2'

loop_
_atom_site_label
_atom_site_type_symbol
_atom_site_fract_x
_atom_site_fract_y
_atom_site_fract_z
_atom_site_U_iso_or_equiv
_atom_site_adp_type
_atom_site_occupancy
_atom_site_site_symmetry_order
_atom_site_calc_flag
_atom_site_refinement_flags_posn
_atom_site_refinement_flags_adp
_atom_site_refinement_flags_occupancy
_atom_site_disorder_assembly
_atom_site_disorder_group
S1 S 0.5163(2) -0.01737(6) 0.50032(18) 0.07197(17) Uani 1 1 d . U . . .
O1 O 0.4584(3) -0.07064(17) 0.5158(3) 0.07197(17) Uani 1 1 d . U . . .
N1 N 0.3242(3) 0.4098(2) 0.0015(3) 0.0383(9) Uani 1 1 d . . . . .
N2 N 0.6949(3) 0.4099(2) 0.9958(3) 0.0346(9) Uani 1 1 d . . . . .
C1 C 0.3558(3) 0.4845(2) 0.0290(3) 0.0284(9) Uani 1 1 d . . . . .
C2 C 0.4430(3) 0.4984(3) 0.0972(4) 0.0410(11) Uani 1 1 d . . . . .
H2 H 0.482880 0.459249 0.126348 0.049 Uiso 1 1 calc R U . . .
C3 C 0.4686(4) 0.5710(3) 0.1204(4) 0.0491(14) Uani 1 1 d . . . . .
H3 H 0.524886 0.580694 0.168923 0.059 Uiso 1 1 calc R U . . .
C4 C 0.4159(4) 0.6282(3) 0.0760(4) 0.0512(12) Uani 1 1 d . . . . .
H4 H 0.438276 0.676728 0.090569 0.061 Uiso 1 1 calc R U . . .
C5 C 0.3290(3) 0.6167(3) 0.0090(4) 0.0442(11) Uani 1 1 d . . . . .
H5 H 0.291623 0.657184 -0.019742 0.053 Uiso 1 1 calc R U . . .
C6 C 0.2963(3) 0.5421(3) -0.0163(4) 0.0370(12) Uani 1 1 d . . . . .
H6 H 0.237504 0.532623 -0.061143 0.044 Uiso 1 1 calc R U . . .
C7 C 0.2810(3) 0.3907(2) -0.0994(3) 0.0269(8) Uani 1 1 d . . . . .
C8 C 0.2117(3) 0.3338(3) -0.1200(4) 0.0349(9) Uani 1 1 d . . . . .
H8 H 0.193494 0.309535 -0.069078 0.042 Uiso 1 1 calc R U . . .
C9 C 0.1707(3) 0.3142(3) -0.2157(3) 0.0385(10) Uani 1 1 d . . . . .
H9 H 0.125019 0.276091 -0.230103 0.046 Uiso 1 1 calc R U . . .
C10 C 0.1980(3) 0.3516(3) -0.2915(4) 0.0413(9) Uani 1 1 d . . . . .
H10 H 0.170446 0.338780 -0.356650 0.050 Uiso 1 1 calc R U . . .
C11 C 0.3082(3) 0.4275(3) -0.1746(3) 0.0388(10) Uani 1 1 d . . . . .
H11 H 0.354498 0.465174 -0.161019 0.047 Uiso 1 1 calc R U . . .
C12 C 0.2655(4) 0.4072(3) -0.2689(3) 0.0386(10) Uani 1 1 d . . . . .
H12 H 0.282952 0.432036 -0.319875 0.046 Uiso 1 1 calc R U . . .
C13 C 0.3497(3) 0.3519(3) 0.0735(3) 0.0329(8) Uani 1 1 d . . . . .
C14 C 0.3296(3) 0.3597(2) 0.1642(3) 0.0281(9) Uani 1 1 d . . . . .
H14 H 0.298972 0.402394 0.178895 0.034 Uiso 1 1 calc R U . . .
C15 C 0.3562(3) 0.3018(2) 0.2341(3) 0.0320(9) Uani 1 1 d . . . . .
H15 H 0.344594 0.306933 0.295875 0.038 Uiso 1 1 calc R U . . .
C16 C 0.4010(3) 0.2353(2) 0.2105(3) 0.0307(8) Uani 1 1 d . . . . .
C17 C 0.4165(3) 0.2300(3) 0.1173(3) 0.0374(10) Uani 1 1 d . . . . .
H17 H 0.443247 0.186549 0.099398 0.045 Uiso 1 1 calc R U . . .
C18 C 0.3931(3) 0.2878(3) 0.0510(3) 0.0359(10) Uani 1 1 d . . . . .
H18 H 0.406777 0.283505 -0.009935 0.043 Uiso 1 1 calc R U . . .
C19 C 0.4224(3) 0.1730(2) 0.2819(3) 0.0283(9) Uani 1 1 d . . . . .
C20 C 0.4591(3) 0.1852(2) 0.3817(3) 0.0281(10) Uani 1 1 d . . . . .
H20 H 0.462818 0.233726 0.406299 0.034 Uiso 1 1 calc R U . . .
C21 C 0.4908(3) 0.1251(2) 0.4462(3) 0.0281(9) Uani 1 1 d . . . . .
C22 C 0.4759(3) 0.0552(2) 0.4073(3) 0.0354(11) Uani 1 1 d . . . . .
C23 C 0.4350(3) 0.0406(3) 0.3099(3) 0.0361(11) Uani 1 1 d . . . . .
H23 H 0.422337 -0.007972 0.286547 0.043 Uiso 1 1 calc R U . . .
C24 C 0.4140(3) 0.1009(2) 0.2492(3) 0.0336(11) Uani 1 1 d . . . . .
H24 H 0.392830 0.092553 0.181857 0.040 Uiso 1 1 calc R U . . .
C25 C 0.5354(3) 0.1260(2) 0.5530(3) 0.0280(9) Uani 1 1 d . . . . .
C26 C 0.5583(3) 0.1857(2) 0.6145(3) 0.0275(10) Uani 1 1 d . . . . .
H26 H 0.551208 0.234084 0.589541 0.033 Uiso 1 1 calc R U . . .
C27 C 0.5927(3) 0.1737(2) 0.7162(3) 0.0272(9) Uani 1 1 d . . . . .
C28 C 0.6051(3) 0.0989(2) 0.7532(3) 0.0362(12) Uani 1 1 d . . . . .
H28 H 0.629255 0.090459 0.820152 0.043 Uiso 1 1 calc R U . . .
C29 C 0.5810(4) 0.0389(3) 0.6888(3) 0.0395(12) Uani 1 1 d . . . . .
H29 H 0.586696 -0.009709 0.713041 0.047 Uiso 1 1 calc R U . . .
C30 C 0.5489(3) 0.0514(2) 0.5898(3) 0.0303(10) Uani 1 1 d . . . . .
C31 C 0.6204(3) 0.2372(2) 0.7873(3) 0.0256(8) Uani 1 1 d . . . . .
C32 C 0.5978(3) 0.2300(2) 0.8789(3) 0.0320(9) Uani 1 1 d . . . . .
H32 H 0.565530 0.187798 0.892547 0.038 Uiso 1 1 calc R U . . .
C33 C 0.6241(3) 0.2866(2) 0.9486(3) 0.0353(10) Uani 1 1 d . . . . .
H33 H 0.612528 0.280673 1.010311 0.042 Uiso 1 1 calc R U . . .
C34 C 0.6675(3) 0.3519(2) 0.9270(3) 0.0287(8) Uani 1 1 d . . . . .
C35 C 0.6846(3) 0.3583(2) 0.8348(3) 0.0357(10) Uani 1 1 d . . . . .
H35 H 0.713349 0.401500 0.818881 0.043 Uiso 1 1 calc R U . . .
C36 C 0.6600(3) 0.3024(2) 0.7667(3) 0.0320(9) Uani 1 1 d . . . . .
H36 H 0.670610 0.309138 0.704798 0.038 Uiso 1 1 calc R U . . .
C37 C 0.7374(3) 0.3912(3) 1.0951(3) 0.0339(8) Uani 1 1 d . . . . .
C38 C 0.7126(3) 0.4277(3) 1.1721(3) 0.0350(10) Uani 1 1 d . . . . .
H38 H 0.667006 0.465887 1.158168 0.042 Uiso 1 1 calc R U . . .
C39 C 0.7545(4) 0.4085(3) 1.2708(4) 0.0458(10) Uani 1 1 d . . . . .
H39 H 0.736457 0.433234 1.321556 0.055 Uiso 1 1 calc R U . . .
C40 C 0.8227(3) 0.3525(3) 1.2908(3) 0.0396(9) Uani 1 1 d . . . . .
H40 H 0.851887 0.339874 1.355661 0.048 Uiso 1 1 calc R U . . .
C41 C 0.8475(4) 0.3158(3) 1.2169(3) 0.0411(11) Uani 1 1 d . . . . .
H41 H 0.891675 0.276637 1.231291 0.049 Uiso 1 1 calc R U . . .
C42 C 0.8071(3) 0.3362(3) 1.1183(3) 0.0354(9) Uani 1 1 d . . . . .
H42 H 0.827591 0.312415 1.068340 0.042 Uiso 1 1 calc R U . . .
C43 C 0.6643(3) 0.4833(3) 0.9713(3) 0.0346(10) Uani 1 1 d . . . . .
C44 C 0.5784(3) 0.4971(3) 0.9022(3) 0.0378(11) Uani 1 1 d . . . . .
H44 H 0.541056 0.457117 0.871693 0.045 Uiso 1 1 calc R U . . .
C45 C 0.5464(4) 0.5705(3) 0.8772(4) 0.0466(13) Uani 1 1 d . . . . .
H45 H 0.487106 0.579059 0.832741 0.056 Uiso 1 1 calc R U . . .
C46 C 0.6051(4) 0.6307(3) 0.9204(4) 0.0457(11) Uani 1 1 d . . . . .
H46 H 0.587189 0.679776 0.902648 0.055 Uiso 1 1 calc R U . . .
C47 C 0.6891(4) 0.6153(3) 0.9889(4) 0.0482(12) Uani 1 1 d . . . . .
H47 H 0.727322 0.654575 1.020376 0.058 Uiso 1 1 calc R U . . .
C48 C 0.7171(4) 0.5456(2) 1.0115(4) 0.0437(13) Uani 1 1 d . . . . .
H48 H 0.775857 0.538056 1.057257 0.052 Uiso 1 1 calc R U . . .

loop_
_atom_site_aniso_label
_atom_site_aniso_U_11
_atom_site_aniso_U_22
_atom_site_aniso_U_33
_atom_site_aniso_U_23
_atom_site_aniso_U_13
_atom_site_aniso_U_12
S1 0.1561(3) 0.0213(3) 0.0330(3) 0.0025(3) 0.0138(3) -0.0082(3)
O1 0.1561(3) 0.0213(3) 0.0330(3) 0.0025(3) 0.0138(3) -0.0082(3)
N1 0.047(2) 0.0346(11) 0.0253(11) -0.0014(9) -0.0046(13) 0.0011(12)
N2 0.043(2) 0.0295(10) 0.0260(11) -0.0021(9) -0.0018(13) 0.0013(12)
C1 0.0302(14) 0.0363(11) 0.0202(18) -0.0041(12) 0.0093(12) 0.0016(10)
C2 0.0351(16) 0.0404(13) 0.041(2) 0.0050(16) -0.0021(14) -0.0054(14)
C3 0.042(2) 0.0441(12) 0.059(3) -0.0032(14) 0.009(2) -0.0109(12)
C4 0.0554(17) 0.0367(17) 0.062(3) -0.0044(16) 0.0165(15) -0.0082(13)
C5 0.0498(17) 0.0410(14) 0.047(2) 0.0049(17) 0.0227(14) 0.0007(14)
C6 0.0297(18) 0.0429(12) 0.038(3) 0.0066(14) 0.0079(17) 0.0026(11)
C7 0.0221(15) 0.0309(15) 0.0238(10) 0.0026(10) -0.0010(10) 0.0075(11)
C8 0.0279(16) 0.0355(16) 0.0359(13) 0.0031(14) -0.0016(14) 0.0022(11)
C9 0.031(2) 0.037(2) 0.0399(11) -0.0021(11) -0.0056(11) 0.0025(16)
C10 0.0561(18) 0.0331(16) 0.0307(15) -0.0104(13) 0.0037(12) 0.0080(12)
C11 0.041(2) 0.043(2) 0.0312(11) 0.0005(11) 0.0077(10) -0.0074(16)
C12 0.0530(18) 0.0326(17) 0.0280(13) 0.0020(14) 0.0065(15) 0.0093(12)
C13 0.0300(18) 0.0388(12) 0.0265(10) 0.0011(9) 0.0007(10) 0.0049(11)
C14 0.0187(18) 0.0338(16) 0.0290(10) 0.0017(10) 0.0010(10) 0.0062(15)
C15 0.034(2) 0.0345(13) 0.0220(16) -0.0008(10) -0.0032(14) 0.0024(12)
C16 0.0302(19) 0.0305(12) 0.0270(10) -0.0031(9) -0.0010(11) -0.0027(12)
C17 0.041(2) 0.0399(17) 0.0262(11) -0.0034(11) -0.0008(11) 0.0065(17)
C18 0.034(2) 0.0443(13) 0.0267(17) 0.0003(10) 0.0020(14) 0.0090(12)
C19 0.023(2) 0.0292(10) 0.0291(11) -0.0031(9) 0.0009(13) -0.0026(13)
C20 0.029(2) 0.0225(14) 0.0291(11) -0.0021(10) 0.0002(14) -0.0098(15)
C21 0.031(2) 0.0263(11) 0.0274(11) 0.0002(9) 0.0091(13) -0.0047(13)
C22 0.044(3) 0.0253(12) 0.0332(12) 0.0013(11) 0.0037(15) -0.0044(15)
C23 0.041(2) 0.0274(15) 0.0361(12) -0.0025(10) 0.0032(15) -0.0111(17)
C24 0.038(2) 0.0307(10) 0.0271(17) -0.0052(9) -0.0003(18) -0.0073(14)
C25 0.035(2) 0.0227(11) 0.0271(11) 0.0058(9) 0.0090(13) -0.0009(14)
C26 0.036(2) 0.0231(14) 0.0255(10) 0.0055(10) 0.0111(14) -0.0070(16)
C27 0.032(2) 0.0270(11) 0.0249(10) 0.0030(9) 0.0126(13) 0.0011(14)
C28 0.052(3) 0.0281(11) 0.0279(17) 0.0061(10) 0.009(2) 0.0032(15)
C29 0.064(3) 0.0244(15) 0.0325(11) 0.0064(11) 0.0156(16) 0.0008(19)
C30 0.046(2) 0.0201(12) 0.0305(11) 0.0031(11) 0.0201(14) 0.0018(15)
C31 0.0267(17) 0.0269(11) 0.0189(10) 0.0062(9) -0.0021(10) 0.0066(11)
C32 0.043(2) 0.0300(16) 0.0209(10) 0.0052(10) 0.0041(11) -0.0054(17)
C33 0.049(2) 0.0324(12) 0.0209(16) 0.0026(10) 0.0028(16) 0.0002(12)
C34 0.0316(18) 0.0258(11) 0.0229(10) 0.0019(9) -0.0033(11) 0.0073(11)
C35 0.056(2) 0.0211(15) 0.0287(10) 0.0058(10) 0.0086(11) 0.0067(18)
C36 0.046(2) 0.0261(11) 0.0280(16) 0.0028(10) 0.0177(15) 0.0065(11)
C37 0.0367(16) 0.0372(16) 0.0258(10) 0.0015(11) 0.0042(11) -0.0007(11)
C38 0.038(2) 0.033(2) 0.0362(10) -0.0037(11) 0.0126(11) -0.0084(15)
C39 0.0486(19) 0.0569(19) 0.0347(13) -0.0002(16) 0.0157(15) -0.0054(12)
C40 0.0392(17) 0.0518(18) 0.0251(14) -0.0047(12) 0.0029(12) -0.0132(11)
C41 0.050(2) 0.045(2) 0.0248(11) 0.0044(11) 0.0034(12) 0.0030(16)
C42 0.0404(17) 0.0414(18) 0.0241(13) 0.0048(14) 0.0076(14) 0.0029(12)
C43 0.0365(15) 0.0301(10) 0.032(2) -0.0017(12) 0.0002(13) 0.0014(11)
C44 0.0364(16) 0.0368(13) 0.035(2) -0.0011(15) 0.0003(14) 0.0045(14)
C45 0.051(2) 0.0436(12) 0.044(3) 0.0072(15) 0.011(2) 0.0155(12)
C46 0.0603(17) 0.0394(16) 0.043(2) 0.0053(17) 0.0236(14) 0.0131(13)
C47 0.0686(19) 0.0306(13) 0.044(2) -0.0055(16) 0.0107(15) -0.0029(14)
C48 0.054(2) 0.0339(11) 0.033(3) -0.0034(14) -0.008(2) -0.0041(11)

loop_
_atom_type_symbol
_atom_type_description
_atom_type_scat_dispersion_real
_atom_type_scat_dispersion_imag
_atom_type_scat_source
C C 0.0033 0.0016 'International Tables Vol C Tables 4.2.6.8 and 6.1.1.4'
H H 0.0000 0.0000 'International Tables Vol C Tables 4.2.6.8 and 6.1.1.4'
N N 0.0061 0.0033 'International Tables Vol C Tables 4.2.6.8 and 6.1.1.4'
O O 0.0106 0.0060 'International Tables Vol C Tables 4.2.6.8 and 6.1.1.4'
S S 0.1246 0.1234 'International Tables Vol C Tables 4.2.6.8 and 6.1.1.4'

loop_
_geom_angle_atom_site_label_1
_geom_angle_atom_site_label_2
_geom_angle_atom_site_label_3
_geom_angle
_geom_angle_site_symmetry_1
_geom_angle_site_symmetry_3
_geom_angle_publ_flag
O1 S1 C22 122.3(3) . . ?
O1 S1 C30 117.2(3) . . ?
C30 S1 C22 89.70(18) . . ?
C1 N1 C7 121.0(4) . . ?
C13 N1 C1 118.6(3) . . ?
C13 N1 C7 119.8(4) . . ?
C34 N2 C37 118.8(4) . . ?
C43 N2 C34 120.5(3) . . ?
C43 N2 C37 119.6(4) . . ?
C2 C1 N1 121.3(4) . . ?
C6 C1 N1 117.0(4) . . ?
C6 C1 C2 121.7(4) . . ?
C1 C2 H2 120.8 . . ?
C3 C2 C1 118.3(4) . . ?
C3 C2 H2 120.8 . . ?
C2 C3 H3 118.9 . . ?
C4 C3 C2 122.2(5) . . ?
C4 C3 H3 118.9 . . ?
C3 C4 H4 119.5 . . ?
C3 C4 C5 121.0(5) . . ?
C5 C4 H4 119.5 . . ?
C4 C5 H5 120.2 . . ?
C4 C5 C6 119.6(4) . . ?
C6 C5 H5 120.2 . . ?
C1 C6 C5 117.1(4) . . ?
C1 C6 H6 121.5 . . ?
C5 C6 H6 121.5 . . ?
C8 C7 N1 118.8(4) . . ?
C11 C7 N1 120.5(4) . . ?
C11 C7 C8 120.7(4) . . ?
C7 C8 H8 120.2 . . ?
C9 C8 C7 119.6(5) . . ?
C9 C8 H8 120.2 . . ?
C8 C9 H9 120.2 . . ?
C8 C9 C10 119.6(4) . . ?
C10 C9 H9 120.2 . . ?
C9 C10 H10 120.3 . . ?
C12 C10 C9 119.4(4) . . ?
C12 C10 H10 120.3 . . ?
C7 C11 H11 120.8 . . ?
C12 C11 C7 118.3(4) . . ?
C12 C11 H11 120.8 . . ?
C10 C12 H12 118.8 . . ?
C11 C12 C10 122.4(5) . . ?
C11 C12 H12 118.8 . . ?
C14 C13 N1 120.4(4) . . ?
C18 C13 N1 119.2(4) . . ?
C18 C13 C14 120.5(4) . . ?
C13 C14 H14 120.5 . . ?
C13 C14 C15 119.1(4) . . ?
C15 C14 H14 120.5 . . ?
C14 C15 H15 119.8 . . ?
C14 C15 C16 120.4(4) . . ?
C16 C15 H15 119.8 . . ?
C15 C16 C19 119.8(4) . . ?
C17 C16 C15 117.7(4) . . ?
C17 C16 C19 122.3(4) . . ?
C16 C17 H17 119.3 . . ?
C18 C17 C16 121.4(4) . . ?
C18 C17 H17 119.3 . . ?
C13 C18 H18 119.5 . . ?
C17 C18 C13 120.9(5) . . ?
C17 C18 H18 119.5 . . ?
C20 C19 C16 121.9(4) . . ?
C24 C19 C16 119.8(4) . . ?
C24 C19 C20 118.1(4) . . ?
C19 C20 H20 119.7 . . ?
C19 C20 C21 120.6(4) . . ?
C21 C20 H20 119.7 . . ?
C20 C21 C25 129.2(4) . . ?
C22 C21 C20 116.9(4) . . ?
C22 C21 C25 113.9(4) . . ?
C21 C22 S1 112.0(3) . . ?
C21 C22 C23 124.1(4) . . ?
C23 C22 S1 123.9(3) . . ?
C22 C23 H23 121.7 . . ?
C22 C23 C24 116.5(4) . . ?
C24 C23 H23 121.7 . . ?
C19 C24 C23 123.4(4) . . ?
C19 C24 H24 118.3 . . ?
C23 C24 H24 118.3 . . ?
C26 C25 C21 129.0(4) . . ?
C26 C25 C30 120.9(4) . . ?
C30 C25 C21 110.0(4) . . ?
C25 C26 H26 120.2 . . ?
C25 C26 C27 119.6(4) . . ?
C27 C26 H26 120.2 . . ?
C26 C27 C28 119.5(4) . . ?
C26 C27 C31 121.9(4) . . ?
C28 C27 C31 118.6(4) . . ?
C27 C28 H28 120.1 . . ?
C29 C28 C27 119.9(4) . . ?
C29 C28 H28 120.1 . . ?
C28 C29 H29 120.0 . . ?
C30 C29 C28 120.1(4) . . ?
C30 C29 H29 120.0 . . ?
C25 C30 S1 114.4(3) . . ?
C29 C30 S1 125.6(3) . . ?
C29 C30 C25 120.0(4) . . ?
C32 C31 C27 117.2(4) . . ?
C36 C31 C27 124.2(4) . . ?
C36 C31 C32 118.6(4) . . ?
C31 C32 H32 120.2 . . ?
C33 C32 C31 119.5(4) . . ?
C33 C32 H32 120.2 . . ?
C32 C33 H33 119.6 . . ?
C32 C33 C34 120.7(4) . . ?
C34 C33 H33 119.6 . . ?
C33 C34 N2 122.0(4) . . ?
C35 C34 N2 120.0(4) . . ?
C35 C34 C33 117.9(4) . . ?
C34 C35 H35 119.3 . . ?
C36 C35 C34 121.4(4) . . ?
C36 C35 H35 119.3 . . ?
C31 C36 C35 121.6(5) . . ?
C31 C36 H36 119.2 . . ?
C35 C36 H36 119.2 . . ?
C38 C37 N2 122.0(4) . . ?
C42 C37 N2 120.3(4) . . ?
C42 C37 C38 117.8(4) . . ?
C37 C38 H38 119.1 . . ?
C37 C38 C39 121.8(4) . . ?
C39 C38 H38 119.1 . . ?
C38 C39 H39 120.6 . . ?
C40 C39 C38 118.7(5) . . ?
C40 C39 H39 120.7 . . ?
C39 C40 H40 119.7 . . ?
C41 C40 C39 120.6(4) . . ?
C41 C40 H40 119.7 . . ?
C40 C41 H41 119.7 . . ?
C40 C41 C42 120.6(5) . . ?
C42 C41 H41 119.7 . . ?
C37 C42 C41 120.5(5) . . ?
C37 C42 H42 119.7 . . ?
C41 C42 H42 119.7 . . ?
C44 C43 N2 120.5(4) . . ?
C44 C43 C48 116.0(4) . . ?
C48 C43 N2 123.4(4) . . ?
C43 C44 H44 119.4 . . ?
C43 C44 C45 121.2(4) . . ?
C45 C44 H44 119.4 . . ?
C44 C45 H45 120.4 . . ?
C44 C45 C46 119.1(4) . . ?
C46 C45 H45 120.4 . . ?
C45 C46 H46 120.9 . . ?
C47 C46 C45 118.2(5) . . ?
C47 C46 H46 120.9 . . ?
C46 C47 H47 119.4 . . ?
C48 C47 C46 121.2(5) . . ?
C48 C47 H47 119.4 . . ?
C43 C48 H48 118.0 . . ?
C47 C48 C43 124.0(5) . . ?
C47 C48 H48 118.0 . . ?

loop_
_geom_bond_atom_site_label_1
_geom_bond_atom_site_label_2
_geom_bond_distance
_geom_bond_site_symmetry_2
_geom_bond_publ_flag
S1 O1 1.317(4) . ?
S1 C22 1.829(5) . ?
S1 C30 1.736(5) . ?
N1 C1 1.433(6) . ?
N1 C7 1.438(5) . ?
N1 C13 1.429(6) . ?
N2 C34 1.404(5) . ?
N2 C37 1.415(6) . ?
N2 C43 1.400(6) . ?
C1 C2 1.390(6) . ?
C1 C6 1.384(6) . ?
C2 H2 0.9300 . ?
C2 C3 1.365(7) . ?
C3 H3 0.9300 . ?
C3 C4 1.329(7) . ?
C4 H4 0.9300 . ?
C4 C5 1.372(6) . ?
C5 H5 0.9300 . ?
C5 C6 1.428(7) . ?
C6 H6 0.9300 . ?
C7 C8 1.398(6) . ?
C7 C11 1.385(7) . ?
C8 H8 0.9300 . ?
C8 C9 1.372(6) . ?
C9 H9 0.9300 . ?
C9 C10 1.396(7) . ?
C10 H10 0.9300 . ?
C10 C12 1.367(7) . ?
C11 H11 0.9300 . ?
C11 C12 1.362(6) . ?
C12 H12 0.9300 . ?
C13 C14 1.385(7) . ?
C13 C18 1.379(6) . ?
C14 H14 0.9300 . ?
C14 C15 1.412(6) . ?
C15 H15 0.9300 . ?
C15 C16 1.429(6) . ?
C16 C17 1.388(7) . ?
C16 C19 1.480(6) . ?
C17 H17 0.9300 . ?
C17 C18 1.374(6) . ?
C18 H18 0.9300 . ?
C19 C20 1.386(6) . ?
C19 C24 1.363(6) . ?
C20 H20 0.9300 . ?
C20 C21 1.406(6) . ?
C21 C22 1.359(6) . ?
C21 C25 1.475(5) . ?
C22 C23 1.371(6) . ?
C23 H23 0.9300 . ?
C23 C24 1.362(6) . ?
C24 H24 0.9300 . ?
C25 C26 1.360(6) . ?
C25 C30 1.428(6) . ?
C26 H26 0.9300 . ?
C26 C27 1.406(6) . ?
C27 C28 1.429(6) . ?
C27 C31 1.499(6) . ?
C28 H28 0.9300 . ?
C28 C29 1.390(6) . ?
C29 H29 0.9300 . ?
C29 C30 1.370(6) . ?
C31 C32 1.413(6) . ?
C31 C36 1.359(6) . ?
C32 H32 0.9300 . ?
C32 C33 1.393(6) . ?
C33 H33 0.9300 . ?
C33 C34 1.393(6) . ?
C34 C35 1.385(7) . ?
C35 H35 0.9300 . ?
C35 C36 1.367(6) . ?
C36 H36 0.9300 . ?
C37 C38 1.386(7) . ?
C37 C42 1.380(6) . ?
C38 H38 0.9300 . ?
C38 C39 1.408(7) . ?
C39 H39 0.9300 . ?
C39 C40 1.377(7) . ?
C40 H40 0.9300 . ?
C40 C41 1.353(7) . ?
C41 H41 0.9300 . ?
C41 C42 1.409(6) . ?
C42 H42 0.9300 . ?
C43 C44 1.383(6) . ?
C43 C48 1.384(6) . ?
C44 H44 0.9300 . ?
C44 C45 1.404(7) . ?
C45 H45 0.9300 . ?
C45 C46 1.406(7) . ?
C46 H46 0.9300 . ?
C46 C47 1.364(7) . ?
C47 H47 0.9300 . ?
C47 C48 1.323(7) . ?
C48 H48 0.9300 . ?

loop_
_geom_torsion_atom_site_label_1
_geom_torsion_atom_site_label_2
_geom_torsion_atom_site_label_3
_geom_torsion_atom_site_label_4
_geom_torsion
_geom_torsion_site_symmetry_1
_geom_torsion_site_symmetry_2
_geom_torsion_site_symmetry_3
_geom_torsion_site_symmetry_4
_geom_torsion_publ_flag
S1 C22 C23 C24 -176.3(4) . . . . ?
O1 S1 C22 C21 124.1(4) . . . . ?
O1 S1 C22 C23 -55.7(6) . . . . ?
O1 S1 C30 C25 -129.5(4) . . . . ?
O1 S1 C30 C29 47.5(6) . . . . ?
N1 C1 C2 C3 -179.7(5) . . . . ?
N1 C1 C6 C5 -178.3(4) . . . . ?
N1 C7 C8 C9 -179.0(4) . . . . ?
N1 C7 C11 C12 179.7(4) . . . . ?
N1 C13 C14 C15 -179.6(4) . . . . ?
N1 C13 C18 C17 -178.3(4) . . . . ?
N2 C34 C35 C36 179.1(4) . . . . ?
N2 C37 C38 C39 179.4(4) . . . . ?
N2 C37 C42 C41 -178.0(4) . . . . ?
N2 C43 C44 C45 179.6(5) . . . . ?
N2 C43 C48 C47 179.9(5) . . . . ?
C1 N1 C7 C8 -149.2(4) . . . . ?
C1 N1 C7 C11 31.4(6) . . . . ?
C1 N1 C13 C14 52.8(6) . . . . ?
C1 N1 C13 C18 -128.2(5) . . . . ?
C1 C2 C3 C4 -3.9(9) . . . . ?
C2 C1 C6 C5 1.0(7) . . . . ?
C2 C3 C4 C5 4.6(9) . . . . ?
C3 C4 C5 C6 -2.4(9) . . . . ?
C4 C5 C6 C1 -0.4(8) . . . . ?
C6 C1 C2 C3 1.0(8) . . . . ?
C7 N1 C1 C2 -137.8(5) . . . . ?
C7 N1 C1 C6 41.5(6) . . . . ?
C7 N1 C13 C14 -136.6(4) . . . . ?
C7 N1 C13 C18 42.4(6) . . . . ?
C7 C8 C9 C10 -0.6(7) . . . . ?
C7 C11 C12 C10 -0.7(7) . . . . ?
C8 C7 C11 C12 0.3(7) . . . . ?
C8 C9 C10 C12 0.2(7) . . . . ?
C9 C10 C12 C11 0.4(8) . . . . ?
C11 C7 C8 C9 0.3(7) . . . . ?
C13 N1 C1 C2 32.7(7) . . . . ?
C13 N1 C1 C6 -148.0(5) . . . . ?
C13 N1 C7 C8 40.5(6) . . . . ?
C13 N1 C7 C11 -138.9(5) . . . . ?
C13 C14 C15 C16 -1.6(6) . . . . ?
C14 C13 C18 C17 0.6(6) . . . . ?
C14 C15 C16 C17 -0.3(6) . . . . ?
C14 C15 C16 C19 -175.8(4) . . . . ?
C15 C16 C17 C18 2.4(6) . . . . ?
C15 C16 C19 C20 -41.4(6) . . . . ?
C15 C16 C19 C24 144.3(4) . . . . ?
C16 C17 C18 C13 -2.7(7) . . . . ?
C16 C19 C20 C21 -171.5(4) . . . . ?
C16 C19 C24 C23 178.1(4) . . . . ?
C17 C16 C19 C20 143.3(5) . . . . ?
C17 C16 C19 C24 -31.0(6) . . . . ?
C18 C13 C14 C15 1.5(6) . . . . ?
C19 C16 C17 C18 177.8(4) . . . . ?
C19 C20 C21 C22 -5.5(7) . . . . ?
C19 C20 C21 C25 177.3(4) . . . . ?
C20 C19 C24 C23 3.5(7) . . . . ?
C20 C21 C22 S1 -177.7(4) . . . . ?
C20 C21 C22 C23 2.0(7) . . . . ?
C20 C21 C25 C26 -1.5(7) . . . . ?
C20 C21 C25 C30 175.4(5) . . . . ?
C21 C22 C23 C24 3.9(8) . . . . ?
C21 C25 C26 C27 174.3(4) . . . . ?
C21 C25 C30 S1 3.2(5) . . . . ?
C21 C25 C30 C29 -173.9(4) . . . . ?
C22 S1 C30 C25 -2.8(4) . . . . ?
C22 S1 C30 C29 174.2(4) . . . . ?
C22 C21 C25 C26 -178.7(5) . . . . ?
C22 C21 C25 C30 -1.9(5) . . . . ?
C22 C23 C24 C19 -6.9(7) . . . . ?
C24 C19 C20 C21 2.9(7) . . . . ?
C25 C21 C22 S1 -0.1(5) . . . . ?
C25 C21 C22 C23 179.6(4) . . . . ?
C25 C26 C27 C28 1.4(7) . . . . ?
C25 C26 C27 C31 179.1(4) . . . . ?
C26 C25 C30 S1 -179.7(4) . . . . ?
C26 C25 C30 C29 3.2(7) . . . . ?
C26 C27 C28 C29 -1.5(7) . . . . ?
C26 C27 C31 C32 142.5(4) . . . . ?
C26 C27 C31 C36 -33.4(6) . . . . ?
C27 C28 C29 C30 2.5(8) . . . . ?
C27 C31 C32 C33 178.4(4) . . . . ?
C27 C31 C36 C35 -179.4(4) . . . . ?
C28 C27 C31 C32 -39.8(6) . . . . ?
C28 C27 C31 C36 144.4(5) . . . . ?
C28 C29 C30 S1 179.9(4) . . . . ?
C28 C29 C30 C25 -3.3(7) . . . . ?
C30 S1 C22 C21 1.6(4) . . . . ?
C30 S1 C22 C23 -178.1(4) . . . . ?
C30 C25 C26 C27 -2.2(7) . . . . ?
C31 C27 C28 C29 -179.3(4) . . . . ?
C31 C32 C33 C34 3.6(6) . . . . ?
C32 C31 C36 C35 4.8(6) . . . . ?
C32 C33 C34 N2 -180.0(4) . . . . ?
C32 C33 C34 C35 -0.7(6) . . . . ?
C33 C34 C35 C36 -0.2(6) . . . . ?
C34 N2 C37 C38 -137.6(5) . . . . ?
C34 N2 C37 C42 43.6(6) . . . . ?
C34 N2 C43 C44 28.4(7) . . . . ?
C34 N2 C43 C48 -150.2(5) . . . . ?
C34 C35 C36 C31 -2.0(7) . . . . ?
C36 C31 C32 C33 -5.6(6) . . . . ?
C37 N2 C34 C33 40.5(6) . . . . ?
C37 N2 C34 C35 -138.7(4) . . . . ?
C37 N2 C43 C44 -139.3(5) . . . . ?
C37 N2 C43 C48 42.0(7) . . . . ?
C37 C38 C39 C40 0.7(7) . . . . ?
C38 C37 C42 C41 3.1(7) . . . . ?
C38 C39 C40 C41 -1.2(7) . . . . ?
C39 C40 C41 C42 2.7(8) . . . . ?
C40 C41 C42 C37 -3.7(7) . . . . ?
C42 C37 C38 C39 -1.7(7) . . . . ?
C43 N2 C34 C33 -127.3(5) . . . . ?
C43 N2 C34 C35 53.5(6) . . . . ?
C43 N2 C37 C38 30.3(7) . . . . ?
C43 N2 C37 C42 -148.5(5) . . . . ?
C43 C44 C45 C46 2.8(8) . . . . ?
C44 C43 C48 C47 1.2(9) . . . . ?
C44 C45 C46 C47 -3.3(8) . . . . ?
C45 C46 C47 C48 2.9(9) . . . . ?
C46 C47 C48 C43 -1.9(9) . . . . ?
C48 C43 C44 C45 -1.7(8) . . . . ?
